data_1556766
loop_
_publ_author_name
'Kaur, Ramanpreet'
'Gautam, Raj'
'Cherukuvada, Suryanarayan'
'Guru Row, Tayur N.'

_publ_section_title
;
 Do carboximide-carboxylic acid combinations form co-crystals? The role of
 hydroxyl substitution on the formation of co-crystals and eutectics.
;
_journal_issue 'Pt 3'
_journal_name_full IUCrJ
_journal_page_first 341
_journal_page_last 351
_journal_paper_doi 10.1107/S2052252515002651
_journal_volume 2
_journal_year 2015
_chemical_compound_source 'see text'
_chemical_formula_moiety 'C7 H6 O3, C4 H3 N O2'
_chemical_formula_sum 'C11 H9 N O5'
_chemical_formula_weight 235.19
_space_group_IT_number 14
_space_group_name_Hall '-P 2yn'
_space_group_name_H-M_alt 'P 1 21/n 1'
_symmetry_cell_setting monoclinic
_symmetry_Int_Tables_number 14
_symmetry_space_group_name_Hall '-P 2yn'
_symmetry_space_group_name_H-M 'P 1 21/n 1'
_atom_sites_solution_hydrogens mixed
_cell_angle_alpha 90
_cell_angle_beta 106.391(8)
_cell_angle_gamma 90
_cell_formula_units_Z 4
_cell_length_a 10.8426(8)
_cell_length_b 6.5202(4)
_cell_length_c 16.1326(13)
_cell_measurement_reflns_used 1917
_cell_measurement_temperature 100(2)
_cell_measurement_theta_max 29.2330
_cell_measurement_theta_min 3.7230
_cell_volume 1094.16(14)
_computing_cell_refinement
;
CrysAlisPro, Agilent Technologies,
Version 1.171.37.31 (release 14-01-2014 CrysAlis171 .NET)
(compiled Jan 14 2014,18:38:05)
;
_computing_data_collection
;
CrysAlisPro, Agilent Technologies,
Version 1.171.37.31 (release 14-01-2014 CrysAlis171 .NET)
(compiled Jan 14 2014,18:38:05)
;
_computing_data_reduction
;
CrysAlisPro, Agilent Technologies,
Version 1.171.37.31 (release 14-01-2014 CrysAlis171 .NET)
(compiled Jan 14 2014,18:38:05)
;
_computing_publication_material 'PLATON (Spek, 2003)'
_diffrn_ambient_temperature 100(2)
_diffrn_measured_fraction_theta_full 0.9978
_diffrn_measured_fraction_theta_max 0.8726
_diffrn_measurement_device_type 'four-circle diffractometer'
_diffrn_radiation_monochromator mirror
_diffrn_radiation_probe x-ray
_diffrn_radiation_source 'Mova (Mo) X-ray Source'
_diffrn_radiation_type MoK\a
_diffrn_radiation_wavelength 0.71073
_diffrn_reflns_av_R_equivalents 0.0256
_diffrn_reflns_av_sigmaI/netI 0.0420
_diffrn_reflns_limit_h_max 14
_diffrn_reflns_limit_h_min -13
_diffrn_reflns_limit_k_max 8
_diffrn_reflns_limit_k_min -8
_diffrn_reflns_limit_l_max 21
_diffrn_reflns_limit_l_min -22
_diffrn_reflns_number 5081
_diffrn_reflns_reduction_process
;
;
_diffrn_reflns_theta_full 27.4248
_diffrn_reflns_theta_max 30.1106
_diffrn_reflns_theta_min 2.6314
_exptl_absorpt_coefficient_mu 0.115
_exptl_absorpt_correction_T_max 1.00000
_exptl_absorpt_correction_T_min 0.47420
_exptl_absorpt_correction_type multi-scan
_exptl_absorpt_process_details
;
CrysAlisPro, Agilent Technologies,
Version 1.171.37.31 (release 14-01-2014 CrysAlis171 .NET)
(compiled Jan 14 2014,18:38:05)
Empirical absorption correction using spherical harmonics,
 implemented in SCALE3 ABSPACK scaling algorithm.
;
_exptl_crystal_colour colourless
_exptl_crystal_density_diffrn 1.428
_exptl_crystal_density_method 'Not Measured'
_exptl_crystal_description block
_exptl_crystal_F_000 488
_exptl_crystal_size_max 0.250
_exptl_crystal_size_mid 0.220
_exptl_crystal_size_min 0.200
_refine_diff_density_max 0.152
_refine_diff_density_min -0.170
_refine_diff_density_rms 0.039
_refine_ls_extinction_method none
_refine_ls_goodness_of_fit_ref 1.029
_refine_ls_hydrogen_treatment mixed
_refine_ls_matrix_type full
_refine_ls_number_parameters 166
_refine_ls_number_reflns 2375
_refine_ls_number_restraints 1
_refine_ls_restrained_S_all 1.030
_refine_ls_R_factor_all 0.0700
_refine_ls_R_factor_gt 0.0484
_refine_ls_shift/su_max 0.000
_refine_ls_shift/su_mean 0.000
_refine_ls_structure_factor_coef Fsqd
_refine_ls_weighting_details
;
 w=1/[\s^2^(Fo^2^)+(0.0479P)^2^+0.0890P]
 where P=(Fo^2^+2Fc^2^)/3
;
_refine_ls_weighting_scheme calc
_refine_ls_wR_factor_gt 0.1070
_refine_ls_wR_factor_ref 0.1187
_reflns_number_gt 1679
_reflns_number_total 2375
_cod_data_source_file bi5039.cif
_cod_data_source_block MM-4HBA
_cod_depositor_comments
;
The following automatic conversions were performed:

data item '_symmetry_cell_setting' value 'Monoclinic' was changed to
'monoclinic' in accordance with the
/home/saulius/struct/COD-crude-data/automatic-downloads/DataCite-retrospective/IUCr/depositions/lib/dictionaries/cif_core.dic
dictionary named 'cif_core.dic' version 2.4.2 last updated on
2011-04-26.

Automatic conversion script
Id: cif_fix_values 7556 2019-12-06 15:28:31Z antanas 
;
_cod_original_sg_symbol_H-M 'P 21/n'
_cod_database_code 1556766
_publcif_datablock.id {b4f189a4-1a18-4453-b7d1-1d82974a8e0e}

loop_
_symmetry_equiv_pos_site_id
_symmetry_equiv_pos_as_xyz
1 x,y,z
2 1/2-x,1/2+y,1/2-z
3 -x,-y,-z
4 1/2+x,1/2-y,1/2+z

loop_
_atom_site_label
_atom_site_type_symbol
_atom_site_fract_x
_atom_site_fract_y
_atom_site_fract_z
_atom_site_U_iso_or_equiv
_atom_site_adp_type
_atom_site_occupancy
_atom_site_site_symmetry_order
_atom_site_calc_flag
_atom_site_refinement_flags_posn
_atom_site_refinement_flags_adp
C1 C -0.31889(18) 0.4495(3) 0.03777(10) 0.0494(4) Uani 1 1 d . .
C2 C -0.17956(17) 0.4137(2) 0.06675(10) 0.0454(4) Uani 1 1 d . .
C3 C -0.13011(17) 0.2167(3) 0.06916(10) 0.0490(4) Uani 1 1 d . .
H3 H -0.1871 0.1036 0.0530 0.059 Uiso 1 1 calc R U
C4 C 0.00044(17) 0.1836(2) 0.09470(11) 0.0483(4) Uani 1 1 d . .
H4 H 0.0335 0.0484 0.0956 0.058 Uiso 1 1 calc R U
C5 C 0.08335(16) 0.3480(2) 0.11905(10) 0.0460(4) Uani 1 1 d . .
C6 C 0.03574(19) 0.5444(2) 0.11860(12) 0.0535(5) Uani 1 1 d . .
H6 H 0.0928 0.6568 0.1367 0.064 Uiso 1 1 calc R U
C7 C -0.09476(18) 0.5762(3) 0.09171(11) 0.0520(5) Uani 1 1 d . .
H7 H -0.1274 0.7117 0.0902 0.062 Uiso 1 1 calc R U
C8 C -0.10180(18) 0.3047(3) 0.29425(12) 0.0592(5) Uani 1 1 d . .
H8 H -0.1919 0.3277 0.2797 0.071 Uiso 1 1 calc R U
C9 C -0.0123(2) 0.4464(3) 0.31673(12) 0.0595(5) Uani 1 1 d . .
H9 H -0.0271 0.5890 0.3214 0.071 Uiso 1 1 calc R U
C10 C 0.11522(18) 0.3474(2) 0.33368(11) 0.0512(5) Uani 1 1 d . .
C11 C -0.03821(17) 0.1033(3) 0.29552(11) 0.0513(4) Uani 1 1 d . .
O1 O -0.36003(13) 0.63172(19) 0.02864(9) 0.0671(4) Uani 1 1 d . .
O2 O -0.39267(13) 0.2937(2) 0.02309(9) 0.0656(4) Uani 1 1 d D .
O3 O 0.21367(11) 0.3237(2) 0.14545(9) 0.0611(4) Uani 1 1 d . .
O4 O -0.08623(14) -0.06413(19) 0.27932(10) 0.0725(4) Uani 1 1 d . .
O5 O 0.22094(13) 0.42560(18) 0.35488(9) 0.0695(4) Uani 1 1 d . .
N1 N 0.09208(15) 0.1432(2) 0.31986(10) 0.0518(4) Uani 1 1 d . .
H1N H 0.149(2) 0.055(3) 0.3259(11) 0.060(6) Uiso 1 1 d . .
H2O H -0.4818(11) 0.325(4) 0.0054(19) 0.152(12) Uiso 1 1 d D .
H3O H 0.228(3) 0.190(5) 0.1421(17) 0.124(10) Uiso 1 1 d . .

loop_
_atom_site_aniso_label
_atom_site_aniso_U_11
_atom_site_aniso_U_22
_atom_site_aniso_U_33
_atom_site_aniso_U_23
_atom_site_aniso_U_13
_atom_site_aniso_U_12
C1 0.0419(10) 0.0525(10) 0.0522(9) 0.0006(8) 0.0105(8) 0.0074(8)
C2 0.0398(9) 0.0476(9) 0.0485(8) 0.0021(7) 0.0118(7) 0.0050(7)
C3 0.0401(9) 0.0451(9) 0.0580(9) -0.0014(7) 0.0077(8) 0.0002(7)
C4 0.0432(9) 0.0379(8) 0.0613(10) 0.0006(7) 0.0105(8) 0.0057(7)
C5 0.0349(8) 0.0440(9) 0.0578(9) 0.0051(7) 0.0107(8) 0.0022(7)
C6 0.0452(10) 0.0384(9) 0.0746(11) 0.0010(8) 0.0132(9) -0.0019(7)
C7 0.0467(10) 0.0403(9) 0.0685(11) 0.0053(8) 0.0156(9) 0.0077(8)
C8 0.0406(10) 0.0546(10) 0.0794(12) 0.0142(9) 0.0122(9) 0.0069(8)
C9 0.0558(12) 0.0423(9) 0.0776(12) 0.0076(9) 0.0145(10) 0.0050(9)
C10 0.0452(10) 0.0410(9) 0.0620(10) 0.0053(7) 0.0065(8) -0.0025(8)
C11 0.0426(10) 0.0446(9) 0.0629(10) 0.0082(8) 0.0089(8) -0.0028(8)
O1 0.0478(7) 0.0605(8) 0.0894(9) 0.0003(7) 0.0135(7) 0.0152(7)
O2 0.0383(7) 0.0655(9) 0.0877(9) -0.0045(7) 0.0095(7) 0.0013(6)
O3 0.0346(7) 0.0451(7) 0.0983(10) -0.0009(6) 0.0102(7) 0.0014(5)
O4 0.0541(8) 0.0485(7) 0.1072(11) 0.0047(7) 0.0104(8) -0.0121(6)
O5 0.0480(8) 0.0487(7) 0.1006(10) 0.0000(7) 0.0027(7) -0.0114(6)
N1 0.0375(8) 0.0368(7) 0.0745(10) 0.0025(7) 0.0049(7) 0.0023(6)

loop_
_atom_type_symbol
_atom_type_description
_atom_type_scat_dispersion_real
_atom_type_scat_dispersion_imag
_atom_type_scat_source
O O 0.0106 0.0060 'International Tables Vol C Tables 4.2.6.8 and 6.1.1.4'
N N 0.0061 0.0033 'International Tables Vol C Tables 4.2.6.8 and 6.1.1.4'
H H 0.0000 0.0000 'International Tables Vol C Tables 4.2.6.8 and 6.1.1.4'
C C 0.0033 0.0016 'International Tables Vol C Tables 4.2.6.8 and 6.1.1.4'

loop_
_geom_angle_atom_site_label_1
_geom_angle_atom_site_label_2
_geom_angle_atom_site_label_3
_geom_angle
O1 C1 O2 123.11(16)
O1 C1 C2 118.97(16)
O2 C1 C2 117.92(15)
C7 C2 C3 118.67(17)
C7 C2 C1 120.63(15)
C3 C2 C1 120.70(16)
C4 C3 C2 120.71(16)
C3 C4 C5 119.66(15)
O3 C5 C6 117.51(15)
O3 C5 C4 122.10(14)
C6 C5 C4 120.38(16)
C7 C6 C5 119.46(16)
C6 C7 C2 121.10(15)
C9 C8 C11 108.35(17)
C8 C9 C10 108.85(16)
O5 C10 N1 124.99(17)
O5 C10 C9 128.94(17)
N1 C10 C9 106.07(15)
O4 C11 N1 125.26(17)
O4 C11 C8 128.97(17)
N1 C11 C8 105.77(14)
C10 N1 C11 110.96(15)

loop_
_geom_bond_atom_site_label_1
_geom_bond_atom_site_label_2
_geom_bond_distance
C1 O1 1.263(2)
C1 O2 1.273(2)
C1 C2 1.469(2)
C2 C7 1.386(2)
C2 C3 1.388(2)
C3 C4 1.375(2)
C4 C5 1.383(2)
C5 O3 1.365(2)
C5 C6 1.380(2)
C6 C7 1.374(3)
C8 C9 1.314(3)
C8 C11 1.481(2)
C9 C10 1.480(3)
C10 O5 1.212(2)
C10 N1 1.361(2)
C11 O4 1.206(2)
C11 N1 1.380(2)

loop_
_geom_torsion_atom_site_label_1
_geom_torsion_atom_site_label_2
_geom_torsion_atom_site_label_3
_geom_torsion_atom_site_label_4
_geom_torsion
O1 C1 C2 C7 6.2(3)
O2 C1 C2 C7 -173.77(16)
O1 C1 C2 C3 -173.41(16)
O2 C1 C2 C3 6.7(3)
C7 C2 C3 C4 -0.8(3)
C1 C2 C3 C4 178.73(16)
C2 C3 C4 C5 0.6(3)
C3 C4 C5 O3 179.59(16)
C3 C4 C5 C6 0.6(3)
O3 C5 C6 C7 179.37(17)
C4 C5 C6 C7 -1.6(3)
C5 C6 C7 C2 1.4(3)
C3 C2 C7 C6 -0.2(3)
C1 C2 C7 C6 -179.75(17)
C11 C8 C9 C10 0.3(2)
C8 C9 C10 O5 179.1(2)
C8 C9 C10 N1 -0.3(2)
C9 C8 C11 O4 179.7(2)
C9 C8 C11 N1 -0.2(2)
O5 C10 N1 C11 -179.30(19)
C9 C10 N1 C11 0.1(2)
O4 C11 N1 C10 -179.87(19)
C8 C11 N1 C10 0.0(2)
